data_7706404
loop_
_publ_author_name
'Gupta, Priyanka'
'Siewert, Jan-Erik'
'Wellnitz, Tim'
'Fischer, Malte'
'Baumann, Wolgang'
'Beweries, Torsten'
'Hering-Junghans, Christian'

_publ_section_title
;
 Reactivity of phospha-Wittig reagents towards NHCs and NHOs.
;
_journal_issue 5
_journal_name_full 'Dalton transactions (Cambridge, England : 2003)'
_journal_page_first 1838
_journal_page_last 1844
_journal_paper_doi 10.1039/d1dt00071c
_journal_volume 50
_journal_year 2021
_chemical_formula_moiety 'C33 H46 P2'
_chemical_formula_sum 'C33 H46 P2'
_chemical_formula_weight 504.64
_space_group_crystal_system monoclinic
_space_group_IT_number 14
_space_group_name_Hall '-P 2ybc'
_space_group_name_H-M_alt 'P 1 21/c 1'
_atom_sites_solution_hydrogens geom
_audit_creation_method SHELXL-2014/7
_audit_update_record
;
2020-11-27 deposited with the CCDC.	2021-01-13 downloaded from the CCDC.
;
_cell_angle_alpha 90
_cell_angle_beta 101.82(3)
_cell_angle_gamma 90
_cell_formula_units_Z 4
_cell_length_a 9.921(2)
_cell_length_b 18.279(4)
_cell_length_c 17.314(4)
_cell_measurement_reflns_used 2368
_cell_measurement_temperature 150(2)
_cell_measurement_theta_max 69.55
_cell_measurement_theta_min 12.78
_cell_volume 3073.2(12)
_computing_cell_refinement 'SAINT (Bruker, 2013)'
_computing_data_collection 'APEX2 (Bruker, 2014)'
_computing_data_reduction SAINT
_computing_molecular_graphics 'ORTEP-3v2.01 (Farrugia, 1997)'
_computing_publication_material 'SHELXL-2014/7 (Sheldrick, 2014)'
_computing_structure_refinement 'SHELXL-2014/7 (Sheldrick, 2014)'
_computing_structure_solution 'SHELXS-97 (Sheldrick, 1997)'
_diffrn_ambient_temperature 150(2)
_diffrn_measured_fraction_theta_full 1.000
_diffrn_measured_fraction_theta_max 0.993
_diffrn_measurement_device_type 'Bruker APEX-II CCD'
_diffrn_measurement_method '\f and \w scans'
_diffrn_radiation_monochromator multilayer
_diffrn_radiation_source microfocus
_diffrn_radiation_type CuK\a
_diffrn_radiation_wavelength 1.54178
_diffrn_reflns_av_R_equivalents 0.1055
_diffrn_reflns_av_unetI/netI 0.0425
_diffrn_reflns_Laue_measured_fraction_full 1.000
_diffrn_reflns_Laue_measured_fraction_max 0.993
_diffrn_reflns_limit_h_max 12
_diffrn_reflns_limit_h_min -9
_diffrn_reflns_limit_k_max 22
_diffrn_reflns_limit_k_min -21
_diffrn_reflns_limit_l_max 20
_diffrn_reflns_limit_l_min -21
_diffrn_reflns_number 58227
_diffrn_reflns_point_group_measured_fraction_full 1.000
_diffrn_reflns_point_group_measured_fraction_max 0.993
_diffrn_reflns_theta_full 67.679
_diffrn_reflns_theta_max 70.080
_diffrn_reflns_theta_min 3.556
_exptl_absorpt_coefficient_mu 1.400
_exptl_absorpt_correction_T_max 0.854
_exptl_absorpt_correction_T_min 0.735
_exptl_absorpt_correction_type multi-scan
_exptl_absorpt_process_details 'SADABS 2014/5'
_exptl_crystal_colour yellow
_exptl_crystal_density_diffrn 1.091
_exptl_crystal_description block
_exptl_crystal_F_000 1096
_exptl_crystal_size_max 0.234
_exptl_crystal_size_mid 0.176
_exptl_crystal_size_min 0.116
_refine_diff_density_max 0.465
_refine_diff_density_min -0.435
_refine_diff_density_rms 0.054
_refine_ls_extinction_method none
_refine_ls_goodness_of_fit_ref 1.007
_refine_ls_hydrogen_treatment constr
_refine_ls_matrix_type full
_refine_ls_number_parameters 327
_refine_ls_number_reflns 5799
_refine_ls_number_restraints 0
_refine_ls_restrained_S_all 1.007
_refine_ls_R_factor_all 0.0483
_refine_ls_R_factor_gt 0.0423
_refine_ls_shift/su_max 0.001
_refine_ls_shift/su_mean 0.000
_refine_ls_structure_factor_coef Fsqd
_refine_ls_weighting_details 'w=1/[\s^2^(Fo^2^)+(0.0837P)^2^] where P=(Fo^2^+2Fc^2^)/3'
_refine_ls_weighting_scheme calc
_refine_ls_wR_factor_gt 0.1114
_refine_ls_wR_factor_ref 0.1157
_reflns_Friedel_coverage 0.000
_reflns_number_gt 4923
_reflns_number_total 5799
_reflns_threshold_expression 'I > 2\s(I)'
_cod_data_source_file d1dt00071c2.cif
_cod_data_source_block ax1782_DipTerPPMe3_cmp4
_cod_depositor_comments 'Adding full bibliography for 7706402--7706412.cif.'
_cod_original_cell_volume 3073.4(11)
_cod_original_sg_symbol_H-M 'P 21/c'
_cod_database_code 7706404
_shelx_shelxl_version_number 2014/7
_shelx_space_group_comment
;
The symmetry employed for this shelxl refinement is uniquely defined
by the following loop, which should always be used as a source of
symmetry information in preference to the above space-group names.
They are only intended as comments.
;
_shelx_estimated_absorpt_t_min 0.735
_shelx_estimated_absorpt_t_max 0.854

loop_
_space_group_symop_operation_xyz
'x, y, z'
'-x, y+1/2, -z+1/2'
'-x, -y, -z'
'x, -y-1/2, z-1/2'

loop_
_atom_site_label
_atom_site_type_symbol
_atom_site_fract_x
_atom_site_fract_y
_atom_site_fract_z
_atom_site_U_iso_or_equiv
_atom_site_adp_type
_atom_site_occupancy
_atom_site_site_symmetry_order
_atom_site_calc_flag
_atom_site_refinement_flags_posn
_atom_site_refinement_flags_adp
_atom_site_refinement_flags_occupancy
_atom_site_disorder_assembly
_atom_site_disorder_group
P1 P 0.66314(3) 0.21924(2) 0.19824(2) 0.02447(12) Uani 1 1 d . . . . .
P2 P 0.49567(3) 0.18845(2) 0.24765(2) 0.02315(12) Uani 1 1 d . . . . .
C1 C 0.76519(13) 0.28830(7) 0.26314(8) 0.0211(3) Uani 1 1 d . . . . .
C2 C 0.72254(14) 0.35210(8) 0.29810(8) 0.0236(3) Uani 1 1 d . . . . .
C3 C 0.82202(15) 0.39987(9) 0.33958(9) 0.0296(3) Uani 1 1 d . . . . .
H3 H 0.7925 0.4420 0.3636 0.035 Uiso 1 1 calc R U . . .
C4 C 0.96221(15) 0.38782(9) 0.34679(10) 0.0325(3) Uani 1 1 d . . . . .
H4 H 1.0276 0.4202 0.3768 0.039 Uiso 1 1 calc R U . . .
C5 C 1.00476(14) 0.32763(9) 0.30930(9) 0.0280(3) Uani 1 1 d . . . . .
H5 H 1.1002 0.3195 0.3122 0.034 Uiso 1 1 calc R U . . .
C6 C 0.90925(13) 0.27908(8) 0.26762(8) 0.0226(3) Uani 1 1 d . . . . .
C7 C 0.57625(14) 0.37852(7) 0.28940(8) 0.0237(3) Uani 1 1 d . . . . .
C8 C 0.51689(14) 0.38547(8) 0.35669(9) 0.0262(3) Uani 1 1 d . . . . .
C9 C 0.38859(15) 0.41986(9) 0.34853(9) 0.0296(3) Uani 1 1 d . . . . .
H9 H 0.3488 0.4255 0.3936 0.036 Uiso 1 1 calc R U . . .
C10 C 0.31871(15) 0.44569(9) 0.27652(10) 0.0316(3) Uani 1 1 d . . . . .
H10 H 0.2315 0.4686 0.2722 0.038 Uiso 1 1 calc R U . . .
C11 C 0.37650(15) 0.43804(8) 0.21049(9) 0.0285(3) Uani 1 1 d . . . . .
H11 H 0.3276 0.4554 0.1609 0.034 Uiso 1 1 calc R U . . .
C12 C 0.50477(14) 0.40536(8) 0.21551(9) 0.0250(3) Uani 1 1 d . . . . .
C13 C 0.58370(16) 0.35553(9) 0.43780(9) 0.0322(3) Uani 1 1 d . . . . .
H13 H 0.6603 0.3222 0.4310 0.039 Uiso 1 1 calc R U . . .
C14 C 0.48072(19) 0.31067(11) 0.47393(10) 0.0418(4) Uani 1 1 d . . . . .
H14A H 0.4108 0.3434 0.4874 0.063 Uiso 1 1 calc R U . . .
H14B H 0.5297 0.2859 0.5217 0.063 Uiso 1 1 calc R U . . .
H14C H 0.4361 0.2742 0.4357 0.063 Uiso 1 1 calc R U . . .
C15 C 0.6448(2) 0.41569(12) 0.49623(11) 0.0465(4) Uani 1 1 d . . . . .
H15A H 0.7137 0.4433 0.4750 0.070 Uiso 1 1 calc R U . . .
H15B H 0.6884 0.3935 0.5467 0.070 Uiso 1 1 calc R U . . .
H15C H 0.5713 0.4488 0.5044 0.070 Uiso 1 1 calc R U . . .
C16 C 0.56890(15) 0.40292(8) 0.14272(9) 0.0281(3) Uani 1 1 d . . . . .
H16 H 0.6337 0.3604 0.1493 0.034 Uiso 1 1 calc R U . . .
C17 C 0.6537(2) 0.47149(11) 0.13740(12) 0.0482(4) Uani 1 1 d . . . . .
H17A H 0.7029 0.4662 0.0941 0.072 Uiso 1 1 calc R U . . .
H17B H 0.7203 0.4783 0.1871 0.072 Uiso 1 1 calc R U . . .
H17C H 0.5925 0.5140 0.1276 0.072 Uiso 1 1 calc R U . . .
C18 C 0.46386(19) 0.39095(13) 0.06598(10) 0.0474(5) Uani 1 1 d . . . . .
H18A H 0.4060 0.4346 0.0540 0.071 Uiso 1 1 calc R U . . .
H18B H 0.4060 0.3487 0.0718 0.071 Uiso 1 1 calc R U . . .
H18C H 0.5122 0.3819 0.0229 0.071 Uiso 1 1 calc R U . . .
C19 C 0.95950(13) 0.21873(8) 0.22131(8) 0.0238(3) Uani 1 1 d . . . . .
C20 C 0.99886(13) 0.15079(8) 0.25654(8) 0.0251(3) Uani 1 1 d . . . . .
C21 C 1.04163(15) 0.09581(9) 0.21070(9) 0.0306(3) Uani 1 1 d . . . . .
H21 H 1.0684 0.0495 0.2336 0.037 Uiso 1 1 calc R U . . .
C22 C 1.04533(16) 0.10820(9) 0.13235(10) 0.0351(4) Uani 1 1 d . . . . .
H22 H 1.0737 0.0702 0.1018 0.042 Uiso 1 1 calc R U . . .
C23 C 1.00800(15) 0.17562(10) 0.09825(9) 0.0330(3) Uani 1 1 d . . . . .
H23 H 1.0118 0.1837 0.0445 0.040 Uiso 1 1 calc R U . . .
C24 C 0.96471(13) 0.23192(8) 0.14210(9) 0.0263(3) Uani 1 1 d . . . . .
C25 C 0.99902(14) 0.13753(8) 0.34303(9) 0.0279(3) Uani 1 1 d . . . . .
H25 H 0.9411 0.1764 0.3607 0.033 Uiso 1 1 calc R U . . .
C26 C 0.9381(2) 0.06343(10) 0.35841(11) 0.0427(4) Uani 1 1 d . . . . .
H26A H 0.9962 0.0242 0.3446 0.064 Uiso 1 1 calc R U . . .
H26B H 0.8450 0.0590 0.3262 0.064 Uiso 1 1 calc R U . . .
H26C H 0.9342 0.0596 0.4144 0.064 Uiso 1 1 calc R U . . .
C27 C 1.14559(17) 0.14530(12) 0.39229(10) 0.0427(4) Uani 1 1 d . . . . .
H27A H 1.1452 0.1348 0.4478 0.064 Uiso 1 1 calc R U . . .
H27B H 1.1785 0.1953 0.3875 0.064 Uiso 1 1 calc R U . . .
H27C H 1.2067 0.1107 0.3731 0.064 Uiso 1 1 calc R U . . .
C28 C 0.92688(15) 0.30633(9) 0.10429(9) 0.0295(3) Uani 1 1 d . . . . .
H28 H 0.8752 0.3336 0.1391 0.035 Uiso 1 1 calc R U . . .
C29 C 1.05760(17) 0.35001(10) 0.10189(11) 0.0418(4) Uani 1 1 d . . . . .
H29A H 1.1099 0.3575 0.1558 0.063 Uiso 1 1 calc R U . . .
H29B H 1.0324 0.3976 0.0769 0.063 Uiso 1 1 calc R U . . .
H29C H 1.1142 0.3229 0.0714 0.063 Uiso 1 1 calc R U . . .
C30 C 0.83324(18) 0.30139(11) 0.02253(10) 0.0414(4) Uani 1 1 d . . . . .
H30A H 0.8832 0.2780 -0.0141 0.062 Uiso 1 1 calc R U . . .
H30B H 0.8050 0.3507 0.0036 0.062 Uiso 1 1 calc R U . . .
H30C H 0.7515 0.2723 0.0257 0.062 Uiso 1 1 calc R U . . .
C31 C 0.54331(17) 0.16106(10) 0.35007(9) 0.0373(4) Uani 1 1 d . . . . .
H31A H 0.4601 0.1495 0.3699 0.056 Uiso 1 1 calc R U . . .
H31B H 0.5931 0.2011 0.3812 0.056 Uiso 1 1 calc R U . . .
H31C H 0.6026 0.1177 0.3546 0.056 Uiso 1 1 calc R U . . .
C32 C 0.33910(14) 0.24189(9) 0.23956(10) 0.0331(3) Uani 1 1 d . . . . .
H32A H 0.2674 0.2117 0.2551 0.050 Uiso 1 1 calc R U . . .
H32B H 0.3080 0.2582 0.1849 0.050 Uiso 1 1 calc R U . . .
H32C H 0.3574 0.2846 0.2743 0.050 Uiso 1 1 calc R U . . .
C33 C 0.43487(15) 0.10666(9) 0.19238(10) 0.0316(3) Uani 1 1 d . . . . .
H33A H 0.5094 0.0706 0.1988 0.047 Uiso 1 1 calc R U . . .
H33B H 0.4052 0.1190 0.1364 0.047 Uiso 1 1 calc R U . . .
H33C H 0.3570 0.0862 0.2120 0.047 Uiso 1 1 calc R U . . .

loop_
_atom_site_aniso_label
_atom_site_aniso_U_11
_atom_site_aniso_U_22
_atom_site_aniso_U_33
_atom_site_aniso_U_23
_atom_site_aniso_U_13
_atom_site_aniso_U_12
P1 0.02293(18) 0.0243(2) 0.0268(2) -0.00583(13) 0.00660(13) -0.00389(12)
P2 0.02156(18) 0.0218(2) 0.0257(2) 0.00012(13) 0.00391(13) -0.00133(12)
C1 0.0233(6) 0.0201(7) 0.0195(6) 0.0010(5) 0.0034(5) -0.0001(5)
C2 0.0257(6) 0.0223(7) 0.0221(7) 0.0002(5) 0.0036(5) 0.0014(5)
C3 0.0296(7) 0.0249(7) 0.0330(8) -0.0072(6) 0.0035(6) 0.0016(6)
C4 0.0279(7) 0.0291(8) 0.0375(8) -0.0100(6) -0.0003(6) -0.0034(6)
C5 0.0216(6) 0.0289(8) 0.0323(8) -0.0024(6) 0.0023(5) 0.0000(5)
C6 0.0246(6) 0.0214(7) 0.0213(6) 0.0006(5) 0.0035(5) 0.0007(5)
C7 0.0253(6) 0.0183(7) 0.0270(7) -0.0017(5) 0.0042(5) 0.0006(5)
C8 0.0291(7) 0.0221(7) 0.0271(7) -0.0017(6) 0.0050(5) 0.0017(5)
C9 0.0318(7) 0.0282(8) 0.0305(8) -0.0014(6) 0.0099(6) 0.0039(6)
C10 0.0262(7) 0.0292(8) 0.0392(9) 0.0003(6) 0.0061(6) 0.0055(6)
C11 0.0283(7) 0.0237(7) 0.0308(8) 0.0025(6) 0.0000(6) 0.0017(5)
C12 0.0272(6) 0.0190(7) 0.0279(7) -0.0014(5) 0.0034(5) -0.0010(5)
C13 0.0368(7) 0.0331(8) 0.0264(8) -0.0010(6) 0.0058(6) 0.0093(6)
C14 0.0492(9) 0.0479(11) 0.0306(8) 0.0083(7) 0.0137(7) 0.0103(8)
C15 0.0521(10) 0.0504(11) 0.0323(9) -0.0097(8) -0.0021(7) 0.0073(8)
C16 0.0315(7) 0.0265(8) 0.0258(7) 0.0021(6) 0.0050(6) 0.0030(6)
C17 0.0640(11) 0.0398(10) 0.0473(10) -0.0002(8) 0.0270(9) -0.0116(9)
C18 0.0463(9) 0.0681(13) 0.0260(8) -0.0023(8) 0.0033(7) 0.0050(9)
C19 0.0190(6) 0.0246(7) 0.0277(7) -0.0036(6) 0.0049(5) -0.0013(5)
C20 0.0210(6) 0.0255(7) 0.0284(7) -0.0027(6) 0.0047(5) -0.0011(5)
C21 0.0312(7) 0.0253(8) 0.0357(8) -0.0028(6) 0.0073(6) 0.0039(6)
C22 0.0354(8) 0.0353(9) 0.0351(8) -0.0108(7) 0.0088(6) 0.0034(6)
C23 0.0329(7) 0.0410(9) 0.0261(8) -0.0048(6) 0.0083(6) -0.0004(6)
C24 0.0218(6) 0.0301(8) 0.0265(7) -0.0025(6) 0.0041(5) -0.0020(5)
C25 0.0300(7) 0.0241(7) 0.0308(8) -0.0004(6) 0.0089(6) 0.0007(6)
C26 0.0589(10) 0.0317(9) 0.0408(10) 0.0025(7) 0.0177(8) -0.0082(8)
C27 0.0392(8) 0.0562(12) 0.0306(8) 0.0008(8) 0.0023(7) -0.0023(8)
C28 0.0291(7) 0.0337(8) 0.0251(7) 0.0016(6) 0.0042(6) -0.0006(6)
C29 0.0372(8) 0.0388(10) 0.0469(10) 0.0079(8) 0.0026(7) -0.0073(7)
C30 0.0437(9) 0.0457(10) 0.0308(9) 0.0067(7) -0.0023(7) -0.0063(7)
C31 0.0428(8) 0.0394(9) 0.0284(8) 0.0051(7) 0.0042(6) -0.0034(7)
C32 0.0232(6) 0.0306(8) 0.0458(9) -0.0013(7) 0.0079(6) 0.0006(6)
C33 0.0301(7) 0.0258(7) 0.0383(8) -0.0037(6) 0.0052(6) -0.0044(6)

loop_
_atom_type_symbol
_atom_type_description
_atom_type_scat_dispersion_real
_atom_type_scat_dispersion_imag
_atom_type_scat_source
C C 0.0181 0.0091 'International Tables Vol C Tables 4.2.6.8 and 6.1.1.4'
H H 0.0000 0.0000 'International Tables Vol C Tables 4.2.6.8 and 6.1.1.4'
P P 0.2955 0.4335 'International Tables Vol C Tables 4.2.6.8 and 6.1.1.4'

loop_
_geom_angle_atom_site_label_1
_geom_angle_atom_site_label_2
_geom_angle_atom_site_label_3
_geom_angle
_geom_angle_site_symmetry_1
_geom_angle_site_symmetry_3
_geom_angle_publ_flag
C1 P1 P2 108.47(5) . . ?
C31 P2 C33 106.34(8) . . ?
C31 P2 C32 105.78(8) . . ?
C33 P2 C32 102.49(8) . . ?
C31 P2 P1 113.86(6) . . ?
C33 P2 P1 102.25(5) . . ?
C32 P2 P1 124.14(6) . . ?
C2 C1 C6 117.24(12) . . ?
C2 C1 P1 130.33(10) . . ?
C6 C1 P1 111.76(10) . . ?
C3 C2 C1 119.41(13) . . ?
C3 C2 C7 114.48(13) . . ?
C1 C2 C7 125.89(12) . . ?
C4 C3 C2 122.35(14) . . ?
C4 C3 H3 118.8 . . ?
C2 C3 H3 118.8 . . ?
C5 C4 C3 118.64(14) . . ?
C5 C4 H4 120.7 . . ?
C3 C4 H4 120.7 . . ?
C4 C5 C6 120.66(13) . . ?
C4 C5 H5 119.7 . . ?
C6 C5 H5 119.7 . . ?
C5 C6 C1 121.52(13) . . ?
C5 C6 C19 118.66(12) . . ?
C1 C6 C19 119.66(12) . . ?
C8 C7 C12 119.77(13) . . ?
C8 C7 C2 120.08(13) . . ?
C12 C7 C2 119.64(12) . . ?
C9 C8 C7 118.70(13) . . ?
C9 C8 C13 117.92(13) . . ?
C7 C8 C13 123.36(13) . . ?
C10 C9 C8 121.52(14) . . ?
C10 C9 H9 119.2 . . ?
C8 C9 H9 119.2 . . ?
C9 C10 C11 119.62(14) . . ?
C9 C10 H10 120.2 . . ?
C11 C10 H10 120.2 . . ?
C10 C11 C12 121.23(14) . . ?
C10 C11 H11 119.4 . . ?
C12 C11 H11 119.4 . . ?
C11 C12 C7 119.14(14) . . ?
C11 C12 C16 119.46(13) . . ?
C7 C12 C16 121.32(12) . . ?
C8 C13 C15 112.86(14) . . ?
C8 C13 C14 111.45(13) . . ?
C15 C13 C14 108.63(14) . . ?
C8 C13 H13 107.9 . . ?
C15 C13 H13 107.9 . . ?
C14 C13 H13 107.9 . . ?
C13 C14 H14A 109.5 . . ?
C13 C14 H14B 109.5 . . ?
H14A C14 H14B 109.5 . . ?
C13 C14 H14C 109.5 . . ?
H14A C14 H14C 109.5 . . ?
H14B C14 H14C 109.5 . . ?
C13 C15 H15A 109.5 . . ?
C13 C15 H15B 109.5 . . ?
H15A C15 H15B 109.5 . . ?
C13 C15 H15C 109.5 . . ?
H15A C15 H15C 109.5 . . ?
H15B C15 H15C 109.5 . . ?
C17 C16 C12 110.81(13) . . ?
C17 C16 C18 110.63(15) . . ?
C12 C16 C18 113.42(13) . . ?
C17 C16 H16 107.2 . . ?
C12 C16 H16 107.2 . . ?
C18 C16 H16 107.2 . . ?
C16 C17 H17A 109.5 . . ?
C16 C17 H17B 109.5 . . ?
H17A C17 H17B 109.5 . . ?
C16 C17 H17C 109.5 . . ?
H17A C17 H17C 109.5 . . ?
H17B C17 H17C 109.5 . . ?
C16 C18 H18A 109.5 . . ?
C16 C18 H18B 109.5 . . ?
H18A C18 H18B 109.5 . . ?
C16 C18 H18C 109.5 . . ?
H18A C18 H18C 109.5 . . ?
H18B C18 H18C 109.5 . . ?
C20 C19 C24 120.93(13) . . ?
C20 C19 C6 120.62(13) . . ?
C24 C19 C6 118.45(13) . . ?
C21 C20 C19 118.61(14) . . ?
C21 C20 C25 120.41(14) . . ?
C19 C20 C25 120.96(13) . . ?
C22 C21 C20 120.72(15) . . ?
C22 C21 H21 119.6 . . ?
C20 C21 H21 119.6 . . ?
C21 C22 C23 120.37(15) . . ?
C21 C22 H22 119.8 . . ?
C23 C22 H22 119.8 . . ?
C22 C23 C24 120.61(15) . . ?
C22 C23 H23 119.7 . . ?
C24 C23 H23 119.7 . . ?
C23 C24 C19 118.76(14) . . ?
C23 C24 C28 120.02(14) . . ?
C19 C24 C28 121.21(13) . . ?
C20 C25 C26 113.15(13) . . ?
C20 C25 C27 110.08(12) . . ?
C26 C25 C27 110.40(15) . . ?
C20 C25 H25 107.7 . . ?
C26 C25 H25 107.7 . . ?
C27 C25 H25 107.7 . . ?
C25 C26 H26A 109.5 . . ?
C25 C26 H26B 109.5 . . ?
H26A C26 H26B 109.5 . . ?
C25 C26 H26C 109.5 . . ?
H26A C26 H26C 109.5 . . ?
H26B C26 H26C 109.5 . . ?
C25 C27 H27A 109.5 . . ?
C25 C27 H27B 109.5 . . ?
H27A C27 H27B 109.5 . . ?
C25 C27 H27C 109.5 . . ?
H27A C27 H27C 109.5 . . ?
H27B C27 H27C 109.5 . . ?
C24 C28 C30 113.26(14) . . ?
C24 C28 C29 110.00(13) . . ?
C30 C28 C29 111.31(14) . . ?
C24 C28 H28 107.3 . . ?
C30 C28 H28 107.3 . . ?
C29 C28 H28 107.3 . . ?
C28 C29 H29A 109.5 . . ?
C28 C29 H29B 109.5 . . ?
H29A C29 H29B 109.5 . . ?
C28 C29 H29C 109.5 . . ?
H29A C29 H29C 109.5 . . ?
H29B C29 H29C 109.5 . . ?
C28 C30 H30A 109.5 . . ?
C28 C30 H30B 109.5 . . ?
H30A C30 H30B 109.5 . . ?
C28 C30 H30C 109.5 . . ?
H30A C30 H30C 109.5 . . ?
H30B C30 H30C 109.5 . . ?
P2 C31 H31A 109.5 . . ?
P2 C31 H31B 109.5 . . ?
H31A C31 H31B 109.5 . . ?
P2 C31 H31C 109.5 . . ?
H31A C31 H31C 109.5 . . ?
H31B C31 H31C 109.5 . . ?
P2 C32 H32A 109.5 . . ?
P2 C32 H32B 109.5 . . ?
H32A C32 H32B 109.5 . . ?
P2 C32 H32C 109.5 . . ?
H32A C32 H32C 109.5 . . ?
H32B C32 H32C 109.5 . . ?
P2 C33 H33A 109.5 . . ?
P2 C33 H33B 109.5 . . ?
H33A C33 H33B 109.5 . . ?
P2 C33 H33C 109.5 . . ?
H33A C33 H33C 109.5 . . ?
H33B C33 H33C 109.5 . . ?

loop_
_geom_bond_atom_site_label_1
_geom_bond_atom_site_label_2
_geom_bond_distance
_geom_bond_site_symmetry_2
_geom_bond_publ_flag
P1 C1 1.8481(14) . ?
P1 P2 2.0955(7) . ?
P2 C31 1.8098(17) . ?
P2 C33 1.8105(16) . ?
P2 C32 1.8161(15) . ?
C1 C2 1.418(2) . ?
C1 C6 1.4254(18) . ?
C2 C3 1.401(2) . ?
C2 C7 1.5076(18) . ?
C3 C4 1.388(2) . ?
C3 H3 0.9500 . ?
C4 C5 1.387(2) . ?
C4 H4 0.9500 . ?
C5 C6 1.388(2) . ?
C5 H5 0.9500 . ?
C6 C19 1.5073(19) . ?
C7 C8 1.415(2) . ?
C7 C12 1.417(2) . ?
C8 C9 1.401(2) . ?
C8 C13 1.526(2) . ?
C9 C10 1.380(2) . ?
C9 H9 0.9500 . ?
C10 C11 1.387(2) . ?
C10 H10 0.9500 . ?
C11 C12 1.392(2) . ?
C11 H11 0.9500 . ?
C12 C16 1.524(2) . ?
C13 C15 1.533(2) . ?
C13 C14 1.539(2) . ?
C13 H13 1.0000 . ?
C14 H14A 0.9800 . ?
C14 H14B 0.9800 . ?
C14 H14C 0.9800 . ?
C15 H15A 0.9800 . ?
C15 H15B 0.9800 . ?
C15 H15C 0.9800 . ?
C16 C17 1.523(2) . ?
C16 C18 1.527(2) . ?
C16 H16 1.0000 . ?
C17 H17A 0.9800 . ?
C17 H17B 0.9800 . ?
C17 H17C 0.9800 . ?
C18 H18A 0.9800 . ?
C18 H18B 0.9800 . ?
C18 H18C 0.9800 . ?
C19 C20 1.403(2) . ?
C19 C24 1.404(2) . ?
C20 C21 1.399(2) . ?
C20 C25 1.517(2) . ?
C21 C22 1.383(2) . ?
C21 H21 0.9500 . ?
C22 C23 1.384(3) . ?
C22 H22 0.9500 . ?
C23 C24 1.398(2) . ?
C23 H23 0.9500 . ?
C24 C28 1.523(2) . ?
C25 C26 1.528(2) . ?
C25 C27 1.534(2) . ?
C25 H25 1.0000 . ?
C26 H26A 0.9800 . ?
C26 H26B 0.9800 . ?
C26 H26C 0.9800 . ?
C27 H27A 0.9800 . ?
C27 H27B 0.9800 . ?
C27 H27C 0.9800 . ?
C28 C30 1.529(2) . ?
C28 C29 1.531(2) . ?
C28 H28 1.0000 . ?
C29 H29A 0.9800 . ?
C29 H29B 0.9800 . ?
C29 H29C 0.9800 . ?
C30 H30A 0.9800 . ?
C30 H30B 0.9800 . ?
C30 H30C 0.9800 . ?
C31 H31A 0.9800 . ?
C31 H31B 0.9800 . ?
C31 H31C 0.9800 . ?
C32 H32A 0.9800 . ?
C32 H32B 0.9800 . ?
C32 H32C 0.9800 . ?
C33 H33A 0.9800 . ?
C33 H33B 0.9800 . ?
C33 H33C 0.9800 . ?
